data_2006156
loop_
_publ_author_name
'Alilou, El Houssine '
'El Hallaoui, Abdelilah '
'El Ghadraoui, El Houssine'
'Giorgi, Michel '
'Pierrot, Marcel '
'R\'eglier, Marius'

_publ_section_title
;
 Two TEPA--Copper(II) Complexes {TEPA is Tris[2-(2-pyridyl)ethyl]amine}
;
_journal_issue 5
_journal_name_full 'Acta Crystallographica Section C'
_journal_page_first 559
_journal_page_last 562
_journal_paper_doi 10.1107/S0108270196015223
_journal_volume 53
_journal_year 1997
_chemical_formula_iupac '[Cu (C21 H24 N4) (H2 O)] (C F3 S O3)2, H2 O1'
_chemical_formula_sum 'C23 H28 Cu F6 N4 O8 S2'
_chemical_formula_weight 730.16
_chemical_name_systematic ' ?'
_space_group_IT_number 2
_symmetry_cell_setting triclinic
_symmetry_space_group_name_Hall '-P 1'
_symmetry_space_group_name_H-M 'P -1'
_atom_type_scat_source IntTabIV
_cell_angle_alpha 102.620(10)
_cell_angle_beta 100.02(2)
_cell_angle_gamma 71.58(2)
_cell_formula_units_Z 2
_cell_length_a 12.736(5)
_cell_length_b 12.911(2)
_cell_length_c 9.805(2)
_cell_measurement_reflns_used 24
_cell_measurement_temperature 294
_cell_measurement_theta_max 14
_cell_measurement_theta_min 10
_cell_volume 1483.1(7)
_computing_cell_refinement 'CAD-4 Software'
_computing_data_collection 'CAD-4 Software (Enraf-Nonius, 1989)'
_computing_data_reduction 'BEGIN in SDP (Frenz, 1985)'
_computing_molecular_graphics 'ORTEPII (Johnson, 1976)'
_computing_publication_material 'CIF VAX in MolEN (Fair, 1990)'
_computing_structure_refinement 'LSFM in SDP'
_computing_structure_solution 'MULTAN80 (Main et al., 1980)'
_diffrn_ambient_temperature 294
_diffrn_measurement_device Enraf_Nonius_CAD4
_diffrn_measurement_method \q/2\q
_diffrn_radiation_type MoK\a
_diffrn_radiation_wavelength 0.71073
_diffrn_reflns_av_R_equivalents 0.012
_diffrn_reflns_limit_h_max 14
_diffrn_reflns_limit_h_min -14
_diffrn_reflns_limit_k_max 14
_diffrn_reflns_limit_k_min -14
_diffrn_reflns_limit_l_max 11
_diffrn_reflns_limit_l_min 0
_diffrn_reflns_number 4640
_diffrn_reflns_theta_max 24
_diffrn_reflns_theta_min 1.69
_diffrn_standards_decay_% none
_diffrn_standards_interval_time 60
_diffrn_standards_number 2
_exptl_absorpt_coefficient_mu 0.959
_exptl_absorpt_correction_type none
_exptl_crystal_colour blue
_exptl_crystal_density_diffrn 1.635
_exptl_crystal_density_method none
_exptl_crystal_description prismatic
_exptl_crystal_F_000 746
_exptl_crystal_size_max 0.45
_exptl_crystal_size_mid 0.30
_exptl_crystal_size_min 0.25
_refine_diff_density_max 0.35
_refine_diff_density_min -0.40
_refine_ls_extinction_method none
_refine_ls_goodness_of_fit_obs 1.319
_refine_ls_hydrogen_treatment 'H atoms not refined'
_refine_ls_matrix_type full
_refine_ls_number_parameters 397
_refine_ls_number_reflns 3378
_refine_ls_number_restraints 0
_refine_ls_R_factor_all 0.137
_refine_ls_R_factor_obs .050
_refine_ls_shift/esd_max 0.037
_refine_ls_structure_factor_coef F
_refine_ls_weighting_details 'w = 4Fo^2^/[\s^2^(Fo^2^) + 0.0016Fo^4^]'
_refine_ls_weighting_scheme calc
_refine_ls_wR_factor_obs .050
_reflns_number_observed 3378
_reflns_number_total 4635
_reflns_observed_criterion >\s(I)
_cod_data_source_file sk1069.cif
_cod_data_source_block TEPAH2O
_cod_depositor_comments
;
The following automatic conversions were performed:

'_refine_ls_weighting_scheme' value 'w = 4Fo^2^/[\s^2^(Fo^2^) +
0.0016Fo^4^]' was changed to 'calc'. New tag
'_refine_ls_weighting_details' was created. The value of the new tag
was set to 'w = 4Fo^2^/[\s^2^(Fo^2^) + 0.0016Fo^4^]'.

Automatic conversion script
Id: cif_fix_values 3143 2015-03-26 13:38:13Z robertas 
;
_cod_original_cell_volume 1483.0(10)
_cod_original_formula_sum 'C23 H28 Cu1 F6 N4 O8 S2'
_cod_database_code 2006156

loop_
_symmetry_equiv_pos_as_xyz
x,y,z
-x,-y,-z

loop_
_atom_site_aniso_label
_atom_site_aniso_U_11
_atom_site_aniso_U_22
_atom_site_aniso_U_33
_atom_site_aniso_U_12
_atom_site_aniso_U_13
_atom_site_aniso_U_23
Cu .0295(2) .0287(2) .0336(3) -.0038(2) .0009(2) .0104(2)
S1 .0415(7) .0374(6) .0466(7) -.0038(5) -.0035(6) .0009(6)
S2 .0525(7) .0516(6) .0318(6) -.0115(6) -.0031(6) .0105(5)
F1 .097(2) .054(2) .118(3) -.028(2) .009(2) .003(2)
F2 .084(2) .124(2) .051(2) -.0590(10) -.021(2) .0330(10)
F3 .060(2) .107(2) .106(2) -.023(2) .025(2) .030(2)
F4 .059(2) .144(3) .117(3) -.012(2) .028(2) .021(2)
F5 .175(4) .092(2) .081(2) -.016(2) .034(2) .036(2)
F6 .103(3) .088(2) .065(2) -.019(2) .012(2) -.026(2)
O1 .041(2) .0410(10) .037(2) -.0140(10) .0000(10) .0150(10)
O2 .051(2) .051(2) .048(2) -.0220(10) .0130(10) .0040(10)
O3 .084(3) .049(2) .059(2) -.018(2) -.018(2) .012(2)
O4 .049(2) .103(3) .054(2) -.026(2) .009(2) .012(2)
O5 .091(3) .085(2) .033(2) .005(2) .002(2) .027(2)
O6 .038(2) .091(3) .069(2) -.005(2) -.003(2) -.008(2)
O7 .095(3) .049(2) .070(2) -.014(2) .003(2) .021(2)
O8 .069(2) .045(2) .069(2) -.016(2) -.019(2) -.004(2)
N1 .031(2) .031(2) .033(2) -.0070(10) -.002(2) .0120(10)
N2 .032(2) .035(2) .033(2) -.002(2) .005(2) .0080(10)
N3 .030(2) .042(2) .039(2) -.0090(10) -.001(2) .013(2)
N4 .040(2) .034(2) .038(2) -.003(2) .005(2) .006(2)
C1 .046(2) .041(2) .043(2) -.015(2) -.006(2) .024(2)
C2 .045(2) .033(2) .043(3) -.018(2) -.004(2) .012(2)
C3 .040(2) .039(2) .029(2) -.017(2) .004(2) .002(2)
C4 .046(2) .051(3) .038(3) -.019(2) .007(2) .002(2)
C5 .034(3) .080(3) .044(3) -.013(2) .001(2) .012(2)
C6 .033(2) .063(3) .051(3) -.005(2) .001(2) .017(2)
C7 .033(2) .049(2) .047(3) -.006(2) .000(2) .016(2)
C8 .038(3) .034(2) .054(3) -.002(2) -.002(2) .011(2)
C9 .037(3) .046(3) .042(3) .000(2) .002(2) .002(2)
C10 .039(2) .047(2) .030(2) -.006(2) .005(2) .012(2)
C11 .038(3) .067(3) .055(3) -.005(2) .015(2) .018(2)
C12 .039(3) .085(3) .073(3) -.023(2) -.002(3) .033(3)
C13 .054(3) .061(3) .063(3) -.023(2) -.001(2) .027(2)
C14 .042(2) .041(2) .052(3) -.015(2) .001(2) .016(2)
C15 .048(3) .047(2) .034(2) -.012(2) -.010(2) .012(2)
C16 .060(3) .053(3) .030(2) -.017(2) .001(2) .006(2)
C17 .030(2) .048(3) .035(2) -.009(2) .006(2) -.001(2)
C18 .070(4) .062(3) .050(3) -.012(3) .015(3) -.008(3)
C19 .083(4) .055(3) .072(4) .001(3) .018(4) -.014(3)
C20 .055(3) .046(3) .071(4) .003(3) .007(3) -.002(3)
C21 .046(3) .034(2) .057(3) -.003(2) .007(2) .008(2)
C22 .051(3) .053(3) .057(3) -.017(2) .012(2) .016(2)
C23 .056(3) .056(3) .064(3) -.007(3) .003(3) .010(3)

loop_
_atom_site_label
_atom_site_fract_x
_atom_site_fract_y
_atom_site_fract_z
_atom_site_U_iso_or_equiv
_atom_site_thermal_displace_type
_atom_site_calc_flag
Cu .25364(4) .21368(4) .80211(6) .03120(10) Uani ?
S1 .89350(10) .22880(10) .19500(10) .0457(4) Uani ?
S2 .71580(10) .60500(10) .76950(10) .0466(4) Uani ?
F1 .6432(3) .4368(3) .6494(4) .0900(10) Uani ?
F2 .5777(3) .5766(3) .5456(3) .0800(10) Uani ?
F3 .5185(3) .5777(3) .7344(4) .0870(10) Uani ?
F4 .7246(3) .3013(4) .3387(4) .109(2) Uani ?
F5 .8600(4) .1774(3) .4210(4) .116(2) Uani ?
F6 .8687(3) .3419(3) .4472(4) .0930(10) Uani ?
O1 .2891(2) .1431(2) .9770(3) .0385(9) Uani ?
O2 .1693(3) .0459(3) .0732(3) .0480(10) Uani ?
O3 .6590(3) .7217(3) .7855(4) .0670(10) Uani ?
O4 .8032(3) .5659(3) .6822(4) .0680(10) Uani ?
O5 .7403(3) .5616(3) .8970(3) .0750(10) Uani ?
O6 1.0103(3) .1918(3) .2381(4) .0740(10) Uani ?
O7 .8545(4) .3302(3) .1429(4) .0720(10) Uani ?
O8 .8482(3) .1437(3) .1160(4) .0670(10) Uani ?
N1 .1913(3) .3257(3) .6668(4) .0320(10) Uani ?
N2 .4026(3) .2469(3) .8574(4) .0350(10) Uani ?
N3 .1006(3) .1942(3) .7835(4) .0370(10) Uani ?
N4 .3173(3) .0650(3) .6443(4) .0390(10) Uani ?
C1 .2724(4) .3830(3) .6513(5) .0410(10) Uani ?
C2 .3250(4) .4297(3) .7928(5) .0390(10) Uani ?
C3 .4201(4) .3434(3) .8526(4) .0350(10) Uani ?
C4 .5228(4) .3613(4) .8974(5) .044(2) Uani ?
C5 .6100(4) .2810(4) .9517(5) .054(2) Uani ?
C6 .5918(4) .1823(4) .9558(5) .050(2) Uani ?
C7 .4891(4) .1673(4) .9081(5) .0440(10) Uani ?
C8 .0870(4) .4137(4) .7156(5) .045(2) Uani ?
C9 .0447(4) .3935(4) .8404(5) .045(2) Uani ?
C10 .0154(4) .2876(4) .8110(5) .0390(10) Uani ?
C11 -.0922(4) .2815(4) .8050(5) .053(2) Uani ?
C12 -.1120(4) .1802(5) .7689(6) .063(2) Uani ?
C13 -.0258(4) .0860(4) .7399(6) .056(2) Uani ?
C14 .0779(4) .0968(4) .7496(5) .0430(10) Uani ?
C15 .1596(4) .2630(4) .5252(5) .044(2) Uani ?
C16 .2520(4) .1740(4) .4516(5) .048(2) Uani ?
C17 .3054(4) .0661(4) .5069(5) .0390(10) Uani ?
C18 .3465(5) -.0285(5) .4119(6) .064(2) Uani ?
C19 .4021(5) -.1253(5) .4587(7) .078(2) Uani ?
C20 .4149(5) -.1274(4) .5992(6) .064(2) Uani ?
C21 .3710(4) -.0323(4) .6887(5) .048(2) Uani ?
C22 .6085(4) .5461(4) .6690(5) .052(2) Uani ?
C23 .8335(5) .2637(4) .3581(6) .062(2) Uani ?
H1 .2312 .4462 .5976 .0543 Uiso calc
H2 .3331 .3275 .5959 .0543 Uiso calc
H3 .2661 .4609 .8613 .0509 Uiso calc
H4 .3537 .4920 .7800 .0509 Uiso calc
H5 .0260 .4175 .6334 .0582 Uiso calc
H6 .1052 .4876 .7436 .0582 Uiso calc
H7 -.0246 .4569 .8641 .0586 Uiso calc
H8 .1049 .3916 .9235 .0586 Uiso calc
H9 .1237 .3201 .4608 .0579 Uiso calc
H10 .1029 .2265 .5379 .0579 Uiso calc
H11 .3140 .2087 .4542 .0636 Uiso calc
H12 .2195 .1542 .3505 .0636 Uiso calc
H13 .5347 .4341 .8898 .0569 Uiso calc
H14 .6857 .2937 .9879 .0704 Uiso calc
H15 .6543 .1202 .9945 .0656 Uiso calc
H16 .4773 .0931 .9109 .0574 Uiso calc
H17 -.1558 .3511 .8266 .0693 Uiso calc
H18 -.1907 .1744 .7634 .0798 Uiso calc
H19 -.0391 .0103 .7112 .0735 Uiso calc
H20 .1421 .0267 .7302 .0561 Uiso calc
H21 .3356 -.0262 .3072 .0839 Uiso calc
H22 .4339 -.1952 .3904 .1037 Uiso calc
H23 .4559 -.1987 .6360 .0826 Uiso calc
H24 .3801 -.0350 .7930 .0618 Uiso calc
H25 .2410 .1070 1.0000 .0494 Uiso calc
H26 .3310 .1890 1.0650 .0494 Uiso calc
H27 .1390 .0820 .1420 .0646 Uiso calc
H28 .1410 -.0270 .0370 .0646 Uiso calc

loop_
_geom_angle_atom_site_label_1
_geom_angle_atom_site_label_2
_geom_angle_atom_site_label_3
_geom_angle
_geom_angle_publ_flag
O1 Cu N1 162.40(10) yes
O1 Cu N2 86.60(10) yes
O1 Cu N3 87.00(10) yes
O1 Cu N4 99.70(10) yes
N1 Cu N2 95.2(2) yes
N1 Cu N3 88.5(2) yes
N1 Cu N4 97.70(10) yes
N2 Cu N3 169.60(10) yes
N2 Cu N4 94.60(10) yes
N3 Cu N4 94.60(10) yes
O6 S1 O7 116.3(3) ?
O6 S1 O8 114.0(2) ?
O6 S1 C23 103.0(2) ?
O7 S1 O8 114.7(2) ?
O7 S1 C23 102.9(2) ?
O8 S1 C23 103.4(3) ?
O3 S2 O4 116.0(3) ?
O3 S2 O5 114.2(2) ?
O4 S2 O5 114.8(2) ?
C1 N1 C8 108.1(3) ?
C1 N1 C15 108.9(4) ?
C8 N1 C15 108.0(3) ?
C3 N2 C7 117.9(4) ?
C10 N3 C14 118.2(4) ?
C17 N4 C21 118.0(4) ?
N1 C1 C2 111.9(4) ?
C1 C2 C3 111.9(3) ?
N2 C3 C2 117.6(4) ?
N2 C3 C4 121.3(4) ?
C2 C3 C4 121.0(4) ?
C3 C4 C5 120.6(5) ?
C4 C5 C6 117.8(5) ?
C5 C6 C7 119.8(4) ?
N2 C7 C6 122.5(5) ?
N1 C8 C9 114.9(4) ?
C8 C9 C10 112.6(4) ?
N3 C10 C9 115.8(4) ?
N3 C10 C11 120.5(5) ?
C9 C10 C11 123.6(4) ?
C10 C11 C12 119.4(4) ?
C11 C12 C13 119.9(5) ?
C12 C13 C14 118.1(5) ?
N3 C14 C13 123.8(4) ?
N1 C15 C16 117.6(4) ?
C15 C16 C17 119.5(5) ?
N4 C17 C16 120.4(4) ?
N4 C17 C18 121.6(4) ?
C16 C17 C18 117.9(4) ?
C17 C18 C19 119.7(5) ?
C18 C19 C20 119.3(5) ?
C19 C20 C21 118.9(5) ?
N4 C21 C20 122.6(5) ?
F1 C22 F2 108.3(4) ?
F1 C22 F3 107.0(5) ?
F2 C22 F3 107.0(4) ?
S1 C23 F4 111.6(4) ?
S1 C23 F5 111.4(3) ?
S1 C23 F6 111.8(5) ?
F4 C23 F5 108.2(6) ?
F4 C23 F6 106.6(4) ?
F5 C23 F6 107.0(4) ?

loop_
_geom_bond_atom_site_label_1
_geom_bond_atom_site_label_2
_geom_bond_distance
_geom_bond_publ_flag
Cu O1 2.032(3) yes
Cu N1 2.056(4) yes
Cu N2 2.033(4) yes
Cu N3 2.015(4) yes
Cu N4 2.212(3) yes
S1 O6 1.428(4) ?
S1 O7 1.418(4) ?
S1 O8 1.420(4) ?
S1 C23 1.800(6) ?
S2 O3 1.437(3) ?
S2 O4 1.420(4) ?
S2 O5 1.426(4) ?
F1 C22 1.320(6) ?
F2 C22 1.310(6) ?
F3 C22 1.318(6) ?
F4 C23 1.312(6) ?
F5 C23 1.314(7) ?
F6 C23 1.322(7) ?
N1 C1 1.491(7) ?
N1 C8 1.522(5) ?
N1 C15 1.506(5) ?
N2 C3 1.346(6) ?
N2 C7 1.355(5) ?
N3 C10 1.356(5) ?
N3 C14 1.338(6) ?
N4 C17 1.331(6) ?
N4 C21 1.352(6) ?
C1 C2 1.518(6) ?
C2 C3 1.495(6) ?
C3 C4 1.379(7) ?
C4 C5 1.378(6) ?
C5 C6 1.376(9) ?
C6 C7 1.368(7) ?
C8 C9 1.521(8) ?
C9 C10 1.485(8) ?
C10 C11 1.387(8) ?
C11 C12 1.369(8) ?
C12 C13 1.370(6) ?
C13 C14 1.356(8) ?
C15 C16 1.518(6) ?
C16 C17 1.518(7) ?
C17 C18 1.379(6) ?
C18 C19 1.361(8) ?
C19 C20 1.364(9) ?
C20 C21 1.362(7) ?
